data_1561254
loop_
_publ_author_name
'Amiri, Nesrine'
'Hajji, Melek'
'Taheur, Fadia Ben'
'Chevreux, Sylviane'
'Roisnel, Thierry'
'Lemercier, Gilles'
'Nasri, Habib'

_publ_section_title
;
 Two novel magnesium(II) meso-tetraphenylporphyrin-based coordination
 complexes: Syntheses, combined experimental and theoretical structures
 elucidation, spectroscopy, photophysical properties and antibacterial
 activity
;
_journal_name_full 'Journal of Solid State Chemistry'
_journal_page_first 477
_journal_page_last 484
_journal_paper_doi 10.1016/j.jssc.2017.11.018
_journal_volume 258
_journal_year 2018
_chemical_formula_moiety 'C72 H44 Mg N4 O8,2(C6 H12 N4)'
_chemical_formula_sum 'C84 H68 Mg N12 O8'
_chemical_formula_weight 1397.81
_space_group_IT_number 14
_space_group_name_Hall '-P 2yn'
_space_group_name_H-M_alt 'P 1 21/n 1'
_symmetry_cell_setting monoclinic
_symmetry_space_group_name_Hall '-P 2yn'
_symmetry_space_group_name_H-M 'P 1 21/n 1'
_atom_sites_solution_hydrogens geom
_atom_sites_solution_primary direct
_atom_sites_solution_secondary difmap
_cell_angle_alpha 90.00
_cell_angle_beta 113.230(2)
_cell_angle_gamma 90.00
_cell_formula_units_Z 2
_cell_length_a 17.3912(9)
_cell_length_b 11.5588(7)
_cell_length_c 19.4079(11)
_cell_measurement_reflns_used 4762
_cell_measurement_temperature 150(2)
_cell_measurement_theta_max 25.79
_cell_measurement_theta_min 2.86
_cell_volume 3585.1(4)
_computing_cell_refinement 'Bruker APEX2 (Bruker, 2006)'
_computing_data_collection 'Bruker APEX2 (Bruker, 2006)'
_computing_data_reduction 'Bruker APEX2 (Bruker, 2006)'
_computing_structure_refinement 'SHELXL-97 (Sheldrick, 1997)'
_diffrn_ambient_temperature 150(2)
_diffrn_detector_area_resol_mean 8.3359
_diffrn_measured_fraction_theta_full 0.991
_diffrn_measured_fraction_theta_max 0.991
_diffrn_measurement_device_type 'APEXII, Bruker-AXS'
_diffrn_measurement_method 'CCD rotation images, thin slices'
_diffrn_radiation_monochromator graphite
_diffrn_radiation_source 'fine-focus sealed tube'
_diffrn_radiation_type MoK\a
_diffrn_radiation_wavelength 0.71073
_diffrn_reflns_av_R_equivalents 0.0697
_diffrn_reflns_av_sigmaI/netI 0.0943
_diffrn_reflns_limit_h_max 22
_diffrn_reflns_limit_h_min -22
_diffrn_reflns_limit_k_max 12
_diffrn_reflns_limit_k_min -14
_diffrn_reflns_limit_l_max 24
_diffrn_reflns_limit_l_min -25
_diffrn_reflns_number 28085
_diffrn_reflns_theta_full 27.38
_diffrn_reflns_theta_max 27.38
_diffrn_reflns_theta_min 2.93
_exptl_absorpt_coefficient_mu 0.093
_exptl_absorpt_correction_T_max 0.996
_exptl_absorpt_correction_T_min 0.809
_exptl_absorpt_correction_type multi-scan
_exptl_absorpt_process_details
;
[Sheldrick, G.M. (2002). SADABS Bruker AXS Inc., Madison, Wisconsin, USA]
;
_exptl_crystal_colour black
_exptl_crystal_density_diffrn 1.295
_exptl_crystal_density_method 'not measured'
_exptl_crystal_description prism
_exptl_crystal_F_000 732
_exptl_crystal_size_max 0.45
_exptl_crystal_size_mid 0.16
_exptl_crystal_size_min 0.04
_refine_diff_density_max 0.447
_refine_diff_density_min -0.292
_refine_diff_density_rms 0.068
_refine_ls_extinction_method none
_refine_ls_goodness_of_fit_ref 1.034
_refine_ls_hydrogen_treatment mixed
_refine_ls_matrix_type full
_refine_ls_number_parameters 475
_refine_ls_number_reflns 8053
_refine_ls_number_restraints 0
_refine_ls_restrained_S_all 1.034
_refine_ls_R_factor_all 0.1750
_refine_ls_R_factor_gt 0.0761
_refine_ls_shift/su_max 0.000
_refine_ls_shift/su_mean 0.000
_refine_ls_structure_factor_coef Fsqd
_refine_ls_weighting_details 'calc w=1/[\s^2^(Fo^2^)+(0.1178P)^2^+6.7103P] where P=(Fo^2^+2Fc^2^)/3'
_refine_ls_weighting_scheme calc
_refine_ls_wR_factor_gt 0.1676
_refine_ls_wR_factor_ref 0.2291
_reflns_number_gt 3954
_reflns_number_total 8053
_reflns_threshold_expression >2sigma(I)
_cod_data_source_file 1.cif
_cod_data_source_block job1
_cod_original_sg_symbol_H-M 'P 21/n'
_cod_database_code 1561254

loop_
_symmetry_equiv_pos_as_xyz
'x, y, z'
'-x+1/2, y+1/2, -z+1/2'
'-x, -y, -z'
'x-1/2, -y-1/2, z-1/2'

loop_
_atom_site_label
_atom_site_type_symbol
_atom_site_fract_x
_atom_site_fract_y
_atom_site_fract_z
_atom_site_U_iso_or_equiv
_atom_site_adp_type
_atom_site_occupancy
_atom_site_symmetry_multiplicity
_atom_site_calc_flag
_atom_site_refinement_flags
_atom_site_disorder_assembly
_atom_site_disorder_group
Mg1 Mg 0.5000 0.5000 0.0000 0.0249(4) Uani 1 2 d S . .
N1 N 0.43718(18) 0.6576(3) -0.02094(17) 0.0263(7) Uani 1 1 d . . .
N2 N 0.57786(18) 0.5604(3) -0.04964(16) 0.0257(7) Uani 1 1 d . . .
C1 C 0.3633(2) 0.6799(3) -0.01322(19) 0.0264(8) Uani 1 1 d . . .
C2 C 0.3303(2) 0.7901(3) -0.0483(2) 0.0315(9) Uani 1 1 d . . .
H2 H 0.2801 0.8261 -0.0508 0.038 Uiso 1 1 calc R . .
C3 C 0.3839(2) 0.8317(3) -0.0766(2) 0.0299(9) Uani 1 1 d . . .
H3 H 0.3789 0.9032 -0.1022 0.036 Uiso 1 1 calc R . .
C4 C 0.4507(2) 0.7477(3) -0.06099(19) 0.0257(8) Uani 1 1 d . . .
C5 C 0.5135(2) 0.7526(3) -0.09028(19) 0.0259(8) Uani 1 1 d . . .
C6 C 0.5738(2) 0.6665(3) -0.0831(2) 0.0260(8) Uani 1 1 d . . .
C7 C 0.6423(2) 0.6770(3) -0.1073(2) 0.0330(9) Uani 1 1 d . . .
H7 H 0.6530 0.7408 -0.1331 0.040 Uiso 1 1 calc R . .
C8 C 0.6879(2) 0.5797(4) -0.0865(2) 0.0348(9) Uani 1 1 d . . .
H8 H 0.7370 0.5624 -0.0946 0.042 Uiso 1 1 calc R . .
C9 C 0.6487(2) 0.5059(3) -0.0497(2) 0.0282(8) Uani 1 1 d . . .
C10 C 0.3223(2) 0.6042(3) 0.0186(2) 0.0294(8) Uani 1 1 d . . .
C11 C 0.5174(2) 0.8599(3) -0.1321(2) 0.0290(8) Uani 1 1 d . . .
C12 C 0.5320(2) 0.9678(3) -0.0968(2) 0.0326(9) Uani 1 1 d . . .
H12 H 0.5377 0.9733 -0.0461 0.039 Uiso 1 1 calc R . .
C13 C 0.5381(3) 1.0672(4) -0.1346(2) 0.0405(10) Uani 1 1 d . . .
H13 H 0.5488 1.1401 -0.1099 0.049 Uiso 1 1 calc R . .
C14 C 0.5285(3) 1.0584(4) -0.2084(3) 0.0434(11) Uani 1 1 d . . .
C15 C 0.5131(3) 0.9545(4) -0.2455(2) 0.0451(11) Uani 1 1 d . . .
H15 H 0.5063 0.9504 -0.2964 0.054 Uiso 1 1 calc R . .
C16 C 0.5076(3) 0.8548(4) -0.2072(2) 0.0383(10) Uani 1 1 d . . .
H16 H 0.4971 0.7824 -0.2324 0.046 Uiso 1 1 calc R . .
O17 O 0.5310(2) 1.1612(3) -0.2468(2) 0.0611(10) Uani 1 1 d . . .
C18 C 0.6069(4) 1.2011(5) -0.2386(3) 0.0554(13) Uani 1 1 d . . .
O19 O 0.6698(2) 1.1433(4) -0.2084(2) 0.0720(11) Uani 1 1 d . . .
C20 C 0.6054(5) 1.3216(5) -0.2670(3) 0.0714(17) Uani 1 1 d . . .
C21 C 0.5311(6) 1.3762(6) -0.3070(5) 0.103(3) Uani 1 1 d . . .
H21 H 0.4796 1.3363 -0.3194 0.124 Uiso 1 1 calc R . .
C22 C 0.5315(9) 1.4902(8) -0.3291(6) 0.152(5) Uani 1 1 d . . .
H22 H 0.4802 1.5283 -0.3570 0.182 Uiso 1 1 calc R . .
C23 C 0.6037(13) 1.5467(9) -0.3114(7) 0.176(8) Uani 1 1 d . . .
H23 H 0.6026 1.6249 -0.3269 0.211 Uiso 1 1 calc R . .
C24 C 0.6800(9) 1.4953(9) -0.2714(5) 0.142(5) Uani 1 1 d . . .
H24 H 0.7305 1.5376 -0.2586 0.170 Uiso 1 1 calc R . .
C25 C 0.6813(6) 1.3768(6) -0.2494(4) 0.100(3) Uani 1 1 d . . .
H25 H 0.7327 1.3375 -0.2236 0.121 Uiso 1 1 calc R . .
C31 C 0.2371(2) 0.6382(3) 0.0127(2) 0.0306(9) Uani 1 1 d . . .
C32 C 0.2240(3) 0.7385(4) 0.0466(2) 0.0402(10) Uani 1 1 d . . .
H32 H 0.2706 0.7845 0.0763 0.048 Uiso 1 1 calc R . .
C33 C 0.1438(3) 0.7721(4) 0.0376(3) 0.0453(11) Uani 1 1 d . . .
H33 H 0.1354 0.8408 0.0605 0.054 Uiso 1 1 calc R . .
C34 C 0.0769(3) 0.7047(4) -0.0049(2) 0.0442(11) Uani 1 1 d . . .
C35 C 0.0866(3) 0.6039(4) -0.0381(3) 0.0461(11) Uani 1 1 d . . .
H35 H 0.0397 0.5572 -0.0662 0.055 Uiso 1 1 calc R . .
C36 C 0.1676(2) 0.5720(4) -0.0293(2) 0.0410(10) Uani 1 1 d . . .
H36 H 0.1753 0.5033 -0.0526 0.049 Uiso 1 1 calc R . .
O37 O -0.00493(18) 0.7432(3) -0.01846(17) 0.0529(9) Uani 1 1 d . . .
C38 C -0.0325(3) 0.7304(4) 0.0369(3) 0.0437(11) Uani 1 1 d . . .
O39 O 0.0046(2) 0.6746(4) 0.0926(2) 0.0695(11) Uani 1 1 d . . .
C40 C -0.1116(2) 0.7952(4) 0.0211(2) 0.0382(10) Uani 1 1 d . . .
C41 C -0.1465(3) 0.7908(4) 0.0746(3) 0.0466(11) Uani 1 1 d . . .
H41 H -0.1221 0.7433 0.1177 0.056 Uiso 1 1 calc R . .
C42 C -0.2170(3) 0.8560(4) 0.0645(3) 0.0495(12) Uani 1 1 d . . .
H42 H -0.2407 0.8539 0.1010 0.059 Uiso 1 1 calc R . .
C43 C -0.2527(3) 0.9239(4) 0.0013(3) 0.0519(13) Uani 1 1 d . . .
H43 H -0.3006 0.9693 -0.0052 0.062 Uiso 1 1 calc R . .
C44 C -0.2194(3) 0.9265(4) -0.0527(3) 0.0504(12) Uani 1 1 d . . .
H44 H -0.2453 0.9720 -0.0966 0.060 Uiso 1 1 calc R . .
C45 C -0.1484(3) 0.8629(4) -0.0430(3) 0.0412(10) Uani 1 1 d . . .
H45 H -0.1250 0.8653 -0.0797 0.049 Uiso 1 1 calc R . .
N51 N 0.60060(18) 0.5702(3) 0.12028(16) 0.0280(7) Uani 1 1 d . . .
C52 C 0.5586(3) 0.6017(5) 0.1706(2) 0.0474(12) Uani 1 1 d . . .
H52A H 0.5297 0.5328 0.1791 0.057 Uiso 1 1 calc R . .
H52B H 0.5157 0.6615 0.1459 0.057 Uiso 1 1 calc R . .
N55 N 0.6182(3) 0.6467(4) 0.2442(2) 0.0587(12) Uani 1 1 d . . .
C56 C 0.6835(3) 0.5574(5) 0.2774(3) 0.0601(15) Uani 1 1 d . . .
H56A H 0.7233 0.5848 0.3270 0.072 Uiso 1 1 calc R . .
H56B H 0.6568 0.4860 0.2856 0.072 Uiso 1 1 calc R . .
N57 N 0.7293(3) 0.5300(4) 0.2321(2) 0.0541(11) Uani 1 1 d . . .
C53 C 0.6678(3) 0.4859(4) 0.1603(2) 0.0496(12) Uani 1 1 d . . .
H53A H 0.6421 0.4146 0.1698 0.060 Uiso 1 1 calc R . .
H53B H 0.6973 0.4652 0.1276 0.060 Uiso 1 1 calc R . .
C54 C 0.6435(3) 0.6762(4) 0.1103(2) 0.0433(11) Uani 1 1 d . . .
H54A H 0.6734 0.6578 0.0776 0.052 Uiso 1 1 calc R . .
H54B H 0.6008 0.7357 0.0845 0.052 Uiso 1 1 calc R . .
N59 N 0.7032(2) 0.7243(3) 0.18082(19) 0.0444(9) Uani 1 1 d . . .
C60 C 0.6590(3) 0.7492(4) 0.2291(3) 0.0529(13) Uani 1 1 d . . .
H60A H 0.6161 0.8092 0.2050 0.063 Uiso 1 1 calc R . .
H60B H 0.6992 0.7809 0.2772 0.063 Uiso 1 1 calc R . .
C58 C 0.7651(3) 0.6354(5) 0.2172(3) 0.0541(13) Uani 1 1 d . . .
H58A H 0.8061 0.6663 0.2652 0.065 Uiso 1 1 calc R . .
H58B H 0.7956 0.6169 0.1850 0.065 Uiso 1 1 calc R . .

loop_
_atom_site_aniso_label
_atom_site_aniso_U_11
_atom_site_aniso_U_22
_atom_site_aniso_U_33
_atom_site_aniso_U_23
_atom_site_aniso_U_13
_atom_site_aniso_U_12
Mg1 0.0245(8) 0.0178(9) 0.0325(9) 0.0014(7) 0.0114(7) 0.0041(7)
N1 0.0245(15) 0.0210(16) 0.0330(17) -0.0011(13) 0.0111(13) 0.0020(13)
N2 0.0243(15) 0.0212(16) 0.0286(16) -0.0013(13) 0.0073(12) 0.0013(13)
C1 0.0242(17) 0.0227(19) 0.0287(19) -0.0049(15) 0.0065(15) 0.0031(15)
C2 0.0303(19) 0.029(2) 0.032(2) 0.0001(17) 0.0095(16) 0.0072(17)
C3 0.035(2) 0.0214(19) 0.0278(19) -0.0001(16) 0.0059(16) 0.0050(17)
C4 0.0270(18) 0.0187(18) 0.0280(19) -0.0032(15) 0.0071(15) -0.0002(15)
C5 0.0298(18) 0.0186(18) 0.0251(18) -0.0026(15) 0.0064(15) -0.0040(16)
C6 0.0306(19) 0.0187(19) 0.0294(19) -0.0041(15) 0.0125(15) -0.0002(15)
C7 0.037(2) 0.028(2) 0.040(2) -0.0007(18) 0.0208(18) -0.0004(18)
C8 0.033(2) 0.032(2) 0.045(2) -0.0009(19) 0.0216(18) 0.0007(18)
C9 0.0283(18) 0.029(2) 0.0296(19) -0.0065(16) 0.0138(15) -0.0011(16)
C10 0.0285(18) 0.030(2) 0.0277(19) -0.0054(16) 0.0084(15) 0.0041(17)
C11 0.0277(19) 0.024(2) 0.033(2) 0.0042(16) 0.0096(16) 0.0017(16)
C12 0.035(2) 0.026(2) 0.033(2) 0.0051(17) 0.0105(17) 0.0041(17)
C13 0.045(2) 0.025(2) 0.050(3) 0.0004(19) 0.016(2) 0.0023(19)
C14 0.049(3) 0.030(2) 0.052(3) 0.015(2) 0.021(2) 0.008(2)
C15 0.054(3) 0.047(3) 0.036(2) 0.013(2) 0.020(2) 0.009(2)
C16 0.045(2) 0.035(2) 0.034(2) 0.0005(18) 0.0147(18) 0.005(2)
O17 0.066(2) 0.048(2) 0.080(2) 0.0322(18) 0.040(2) 0.0137(18)
C18 0.068(3) 0.048(3) 0.055(3) 0.004(2) 0.029(3) 0.001(3)
O19 0.066(2) 0.072(3) 0.082(3) 0.010(2) 0.033(2) -0.003(2)
C20 0.117(5) 0.053(4) 0.070(4) -0.003(3) 0.064(4) -0.012(4)
C21 0.161(7) 0.068(4) 0.139(6) 0.046(4) 0.123(6) 0.045(5)
C22 0.277(14) 0.071(5) 0.216(11) 0.071(6) 0.213(11) 0.073(7)
C23 0.40(3) 0.074(7) 0.151(11) -0.004(7) 0.215(15) -0.013(10)
C24 0.278(15) 0.101(8) 0.087(6) -0.038(5) 0.115(8) -0.106(9)
C25 0.164(7) 0.091(5) 0.067(4) -0.015(4) 0.067(5) -0.056(5)
C31 0.0309(19) 0.028(2) 0.035(2) 0.0002(17) 0.0154(16) 0.0063(17)
C32 0.037(2) 0.041(3) 0.045(2) -0.006(2) 0.0180(19) 0.004(2)
C33 0.047(3) 0.042(3) 0.054(3) -0.007(2) 0.027(2) 0.008(2)
C34 0.034(2) 0.052(3) 0.050(3) 0.004(2) 0.020(2) 0.017(2)
C35 0.033(2) 0.051(3) 0.051(3) -0.006(2) 0.012(2) 0.000(2)
C36 0.035(2) 0.036(2) 0.052(3) -0.012(2) 0.0169(19) 0.005(2)
O37 0.0375(16) 0.072(2) 0.056(2) 0.0083(17) 0.0259(15) 0.0189(17)
C38 0.040(2) 0.041(3) 0.055(3) 0.005(2) 0.024(2) 0.003(2)
O39 0.057(2) 0.086(3) 0.073(2) 0.034(2) 0.0329(19) 0.025(2)
C40 0.032(2) 0.036(2) 0.052(3) -0.001(2) 0.0221(19) -0.0020(19)
C41 0.042(2) 0.051(3) 0.053(3) -0.004(2) 0.027(2) -0.005(2)
C42 0.042(2) 0.054(3) 0.062(3) -0.017(3) 0.031(2) -0.013(2)
C43 0.035(2) 0.038(3) 0.086(4) -0.018(3) 0.028(2) 0.000(2)
C44 0.041(2) 0.040(3) 0.070(3) 0.000(2) 0.020(2) 0.006(2)
C45 0.037(2) 0.037(2) 0.053(3) 0.000(2) 0.022(2) 0.003(2)
N51 0.0300(16) 0.0241(17) 0.0284(16) 0.0014(13) 0.0100(13) 0.0023(14)
C52 0.040(2) 0.060(3) 0.044(3) -0.020(2) 0.019(2) -0.012(2)
N55 0.055(2) 0.078(3) 0.050(2) -0.037(2) 0.030(2) -0.026(2)
C56 0.064(3) 0.061(4) 0.040(3) 0.007(2) 0.005(2) -0.026(3)
N57 0.055(2) 0.043(2) 0.042(2) -0.0017(18) -0.0051(19) 0.005(2)
C53 0.047(3) 0.035(3) 0.042(3) -0.007(2) -0.008(2) 0.005(2)
C54 0.047(2) 0.041(3) 0.034(2) 0.0000(19) 0.0074(19) -0.017(2)
N59 0.046(2) 0.043(2) 0.038(2) -0.0044(17) 0.0093(16) -0.0198(18)
C60 0.054(3) 0.046(3) 0.052(3) -0.021(2) 0.014(2) -0.007(2)
C58 0.039(2) 0.071(4) 0.043(3) -0.017(3) 0.006(2) -0.011(3)

loop_
_atom_type_symbol
_atom_type_description
_atom_type_scat_dispersion_real
_atom_type_scat_dispersion_imag
_atom_type_scat_source
C C 0.0033 0.0016 'International Tables Vol C Tables 4.2.6.8 and 6.1.1.4'
H H 0.0000 0.0000 'International Tables Vol C Tables 4.2.6.8 and 6.1.1.4'
N N 0.0061 0.0033 'International Tables Vol C Tables 4.2.6.8 and 6.1.1.4'
O O 0.0106 0.0060 'International Tables Vol C Tables 4.2.6.8 and 6.1.1.4'
Mg Mg 0.0486 0.0363 'International Tables Vol C Tables 4.2.6.8 and 6.1.1.4'

loop_
_geom_angle_atom_site_label_1
_geom_angle_atom_site_label_2
_geom_angle_atom_site_label_3
_geom_angle
_geom_angle_site_symmetry_1
_geom_angle_site_symmetry_3
N2 Mg1 N2 180.00(12) . 3_665
N2 Mg1 N1 90.18(11) . .
N2 Mg1 N1 89.82(11) 3_665 .
N2 Mg1 N1 89.82(11) . 3_665
N2 Mg1 N1 90.18(11) 3_665 3_665
N1 Mg1 N1 180.0 . 3_665
N2 Mg1 N51 91.19(11) . 3_665
N2 Mg1 N51 88.81(11) 3_665 3_665
N1 Mg1 N51 88.92(11) . 3_665
N1 Mg1 N51 91.08(11) 3_665 3_665
N2 Mg1 N51 88.81(11) . .
N2 Mg1 N51 91.19(11) 3_665 .
N1 Mg1 N51 91.08(11) . .
N1 Mg1 N51 88.92(11) 3_665 .
N51 Mg1 N51 180.00(11) 3_665 .
C4 N1 C1 107.1(3) . .
C4 N1 Mg1 125.5(2) . .
C1 N1 Mg1 125.8(2) . .
C6 N2 C9 106.6(3) . .
C6 N2 Mg1 126.8(2) . .
C9 N2 Mg1 126.4(2) . .
N1 C1 C10 125.7(3) . .
N1 C1 C2 109.1(3) . .
C10 C1 C2 125.0(3) . .
C3 C2 C1 107.2(3) . .
C3 C2 H2 126.4 . .
C1 C2 H2 126.4 . .
C2 C3 C4 107.6(3) . .
C2 C3 H3 126.2 . .
C4 C3 H3 126.2 . .
N1 C4 C5 126.0(3) . .
N1 C4 C3 108.9(3) . .
C5 C4 C3 124.7(3) . .
C6 C5 C4 126.3(3) . .
C6 C5 C11 116.5(3) . .
C4 C5 C11 117.2(3) . .
N2 C6 C5 124.9(3) . .
N2 C6 C7 109.4(3) . .
C5 C6 C7 125.6(3) . .
C8 C7 C6 107.2(3) . .
C8 C7 H7 126.4 . .
C6 C7 H7 126.4 . .
C7 C8 C9 107.8(3) . .
C7 C8 H8 126.1 . .
C9 C8 H8 126.1 . .
N2 C9 C10 125.2(3) . 3_665
N2 C9 C8 109.0(3) . .
C10 C9 C8 125.8(3) 3_665 .
C9 C10 C1 125.9(3) 3_665 .
C9 C10 C31 116.5(3) 3_665 .
C1 C10 C31 117.3(3) . .
C12 C11 C16 118.2(4) . .
C12 C11 C5 120.7(3) . .
C16 C11 C5 121.1(3) . .
C13 C12 C11 121.0(4) . .
C13 C12 H12 119.5 . .
C11 C12 H12 119.5 . .
C14 C13 C12 119.0(4) . .
C14 C13 H13 120.5 . .
C12 C13 H13 120.5 . .
C15 C14 C13 121.9(4) . .
C15 C14 O17 120.0(4) . .
C13 C14 O17 118.1(4) . .
C14 C15 C16 119.0(4) . .
C14 C15 H15 120.5 . .
C16 C15 H15 120.5 . .
C11 C16 C15 120.9(4) . .
C11 C16 H16 119.5 . .
C15 C16 H16 119.5 . .
C18 O17 C14 117.2(4) . .
O19 C18 O17 121.5(5) . .
O19 C18 C20 124.9(5) . .
O17 C18 C20 113.6(5) . .
C21 C20 C25 121.5(7) . .
C21 C20 C18 120.9(6) . .
C25 C20 C18 117.6(7) . .
C20 C21 C22 119.6(9) . .
C20 C21 H21 120.2 . .
C22 C21 H21 120.2 . .
C23 C22 C21 120.3(11) . .
C23 C22 H22 119.8 . .
C21 C22 H22 119.8 . .
C22 C23 C24 122.1(11) . .
C22 C23 H23 118.9 . .
C24 C23 H23 118.9 . .
C23 C24 C25 118.7(11) . .
C23 C24 H24 120.7 . .
C25 C24 H24 120.7 . .
C20 C25 C24 117.8(10) . .
C20 C25 H25 121.1 . .
C24 C25 H25 121.1 . .
C36 C31 C32 117.9(4) . .
C36 C31 C10 120.5(3) . .
C32 C31 C10 121.6(4) . .
C33 C32 C31 121.0(4) . .
C33 C32 H32 119.5 . .
C31 C32 H32 119.5 . .
C34 C33 C32 119.1(4) . .
C34 C33 H33 120.4 . .
C32 C33 H33 120.4 . .
C33 C34 C35 122.2(4) . .
C33 C34 O37 119.0(4) . .
C35 C34 O37 118.7(4) . .
C34 C35 C36 118.0(4) . .
C34 C35 H35 121.0 . .
C36 C35 H35 121.0 . .
C31 C36 C35 121.8(4) . .
C31 C36 H36 119.1 . .
C35 C36 H36 119.1 . .
C38 O37 C34 117.8(3) . .
O39 C38 O37 122.8(4) . .
O39 C38 C40 125.3(4) . .
O37 C38 C40 111.9(4) . .
C41 C40 C45 120.2(4) . .
C41 C40 C38 117.9(4) . .
C45 C40 C38 121.8(4) . .
C40 C41 C42 119.7(5) . .
C40 C41 H41 120.1 . .
C42 C41 H41 120.1 . .
C43 C42 C41 119.8(4) . .
C43 C42 H42 120.1 . .
C41 C42 H42 120.1 . .
C42 C43 C44 120.7(4) . .
C42 C43 H43 119.7 . .
C44 C43 H43 119.7 . .
C43 C44 C45 120.1(5) . .
C43 C44 H44 119.9 . .
C45 C44 H44 119.9 . .
C44 C45 C40 119.4(4) . .
C44 C45 H45 120.3 . .
C40 C45 H45 120.3 . .
C52 N51 C54 106.7(3) . .
C52 N51 C53 108.0(3) . .
C54 N51 C53 106.1(3) . .
C52 N51 Mg1 111.1(2) . .
C54 N51 Mg1 110.9(2) . .
C53 N51 Mg1 113.7(2) . .
N51 C52 N55 112.4(3) . .
N51 C52 H52A 109.1 . .
N55 C52 H52A 109.1 . .
N51 C52 H52B 109.1 . .
N55 C52 H52B 109.1 . .
H52A C52 H52B 107.8 . .
C60 N55 C56 107.5(4) . .
C60 N55 C52 107.3(4) . .
C56 N55 C52 107.4(4) . .
N57 C56 N55 113.8(4) . .
N57 C56 H56A 108.8 . .
N55 C56 H56A 108.8 . .
N57 C56 H56B 108.8 . .
N55 C56 H56B 108.8 . .
H56A C56 H56B 107.7 . .
C56 N57 C58 108.7(4) . .
C56 N57 C53 106.6(4) . .
C58 N57 C53 108.1(4) . .
N57 C53 N51 113.3(3) . .
N57 C53 H53A 108.9 . .
N51 C53 H53A 108.9 . .
N57 C53 H53B 108.9 . .
N51 C53 H53B 108.9 . .
H53A C53 H53B 107.7 . .
N59 C54 N51 113.5(3) . .
N59 C54 H54A 108.9 . .
N51 C54 H54A 108.9 . .
N59 C54 H54B 108.9 . .
N51 C54 H54B 108.9 . .
H54A C54 H54B 107.7 . .
C58 N59 C60 107.7(4) . .
C58 N59 C54 107.6(4) . .
C60 N59 C54 108.5(3) . .
N59 C60 N55 112.9(4) . .
N59 C60 H60A 109.0 . .
N55 C60 H60A 109.0 . .
N59 C60 H60B 109.0 . .
N55 C60 H60B 109.0 . .
H60A C60 H60B 107.8 . .
N59 C58 N57 113.4(4) . .
N59 C58 H58A 108.9 . .
N57 C58 H58A 108.9 . .
N59 C58 H58B 108.9 . .
N57 C58 H58B 108.9 . .
H58A C58 H58B 107.7 . .

loop_
_geom_bond_atom_site_label_1
_geom_bond_atom_site_label_2
_geom_bond_distance
_geom_bond_site_symmetry_2
Mg1 N2 2.069(3) .
Mg1 N2 2.069(3) 3_665
Mg1 N1 2.080(3) .
Mg1 N1 2.080(3) 3_665
Mg1 N51 2.439(3) 3_665
Mg1 N51 2.439(3) .
N1 C4 1.374(5) .
N1 C1 1.375(5) .
N2 C6 1.376(5) .
N2 C9 1.384(4) .
C1 C10 1.416(5) .
C1 C2 1.451(5) .
C2 C3 1.344(5) .
C2 H2 0.9500 .
C3 C4 1.452(5) .
C3 H3 0.9500 .
C4 C5 1.418(5) .
C5 C6 1.412(5) .
C5 C11 1.498(5) .
C6 C7 1.447(5) .
C7 C8 1.343(5) .
C7 H7 0.9500 .
C8 C9 1.444(5) .
C8 H8 0.9500 .
C9 C10 1.414(5) 3_665
C10 C9 1.414(5) 3_665
C10 C31 1.494(5) .
C11 C12 1.398(5) .
C11 C16 1.400(5) .
C12 C13 1.390(6) .
C12 H12 0.9500 .
C13 C14 1.379(6) .
C13 H13 0.9500 .
C14 C15 1.372(6) .
C14 O17 1.413(5) .
C15 C16 1.394(6) .
C15 H15 0.9500 .
C16 H16 0.9500 .
O17 C18 1.347(6) .
C18 O19 1.216(6) .
C18 C20 1.495(8) .
C20 C21 1.371(10) .
C20 C25 1.383(9) .
C21 C22 1.387(10) .
C21 H21 0.9500 .
C22 C23 1.335(18) .
C22 H22 0.9500 .
C23 C24 1.380(17) .
C23 H23 0.9500 .
C24 C25 1.431(12) .
C24 H24 0.9500 .
C25 H25 0.9500 .
C31 C36 1.390(6) .
C31 C32 1.395(5) .
C32 C33 1.391(6) .
C32 H32 0.9500 .
C33 C34 1.372(6) .
C33 H33 0.9500 .
C34 C35 1.373(6) .
C34 O37 1.414(5) .
C35 C36 1.400(6) .
C35 H35 0.9500 .
C36 H36 0.9500 .
O37 C38 1.346(5) .
C38 O39 1.205(5) .
C38 C40 1.488(6) .
C40 C41 1.394(6) .
C40 C45 1.394(6) .
C41 C42 1.385(6) .
C41 H41 0.9500 .
C42 C43 1.381(7) .
C42 H42 0.9500 .
C43 C44 1.383(7) .
C43 H43 0.9500 .
C44 C45 1.385(6) .
C44 H44 0.9500 .
C45 H45 0.9500 .
N51 C52 1.477(5) .
N51 C54 1.487(5) .
N51 C53 1.484(5) .
C52 N55 1.490(5) .
C52 H52A 0.9900 .
C52 H52B 0.9900 .
N55 C60 1.470(6) .
N55 C56 1.480(7) .
C56 N57 1.435(7) .
C56 H56A 0.9900 .
C56 H56B 0.9900 .
N57 C58 1.448(6) .
N57 C53 1.473(5) .
C53 H53A 0.9900 .
C53 H53B 0.9900 .
C54 N59 1.463(5) .
C54 H54A 0.9900 .
C54 H54B 0.9900 .
N59 C58 1.454(6) .
N59 C60 1.455(6) .
C60 H60A 0.9900 .
C60 H60B 0.9900 .
C58 H58A 0.9900 .
C58 H58B 0.9900 .

loop_
_geom_torsion_atom_site_label_1
_geom_torsion_atom_site_label_2
_geom_torsion_atom_site_label_3
_geom_torsion_atom_site_label_4
_geom_torsion
_geom_torsion_site_symmetry_1
_geom_torsion_site_symmetry_2
_geom_torsion_site_symmetry_3
_geom_torsion_site_symmetry_4
N2 Mg1 N1 C4 5.4(3) . . . .
N2 Mg1 N1 C4 -174.6(3) 3_665 . . .
N1 Mg1 N1 C4 50(58) 3_665 . . .
N51 Mg1 N1 C4 -85.8(3) 3_665 . . .
N51 Mg1 N1 C4 94.2(3) . . . .
N2 Mg1 N1 C1 169.1(3) . . . .
N2 Mg1 N1 C1 -10.9(3) 3_665 . . .
N1 Mg1 N1 C1 -146(58) 3_665 . . .
N51 Mg1 N1 C1 77.9(3) 3_665 . . .
N51 Mg1 N1 C1 -102.1(3) . . . .
N2 Mg1 N2 C6 -148(100) 3_665 . . .
N1 Mg1 N2 C6 -2.6(3) . . . .
N1 Mg1 N2 C6 177.4(3) 3_665 . . .
N51 Mg1 N2 C6 86.3(3) 3_665 . . .
N51 Mg1 N2 C6 -93.7(3) . . . .
N2 Mg1 N2 C9 26(100) 3_665 . . .
N1 Mg1 N2 C9 171.2(3) . . . .
N1 Mg1 N2 C9 -8.8(3) 3_665 . . .
N51 Mg1 N2 C9 -99.9(3) 3_665 . . .
N51 Mg1 N2 C9 80.1(3) . . . .
C4 N1 C1 C10 174.1(3) . . . .
Mg1 N1 C1 C10 7.9(5) . . . .
C4 N1 C1 C2 -1.5(4) . . . .
Mg1 N1 C1 C2 -167.6(2) . . . .
N1 C1 C2 C3 0.3(4) . . . .
C10 C1 C2 C3 -175.3(3) . . . .
C1 C2 C3 C4 0.9(4) . . . .
C1 N1 C4 C5 -171.0(3) . . . .
Mg1 N1 C4 C5 -4.9(5) . . . .
C1 N1 C4 C3 2.0(4) . . . .
Mg1 N1 C4 C3 168.2(2) . . . .
C2 C3 C4 N1 -1.9(4) . . . .
C2 C3 C4 C5 171.3(3) . . . .
N1 C4 C5 C6 -0.6(6) . . . .
C3 C4 C5 C6 -172.6(3) . . . .
N1 C4 C5 C11 -179.7(3) . . . .
C3 C4 C5 C11 8.3(5) . . . .
C9 N2 C6 C5 -176.0(3) . . . .
Mg1 N2 C6 C5 -1.2(5) . . . .
C9 N2 C6 C7 2.2(4) . . . .
Mg1 N2 C6 C7 177.0(2) . . . .
C4 C5 C6 N2 3.9(6) . . . .
C11 C5 C6 N2 -177.0(3) . . . .
C4 C5 C6 C7 -174.0(3) . . . .
C11 C5 C6 C7 5.1(5) . . . .
N2 C6 C7 C8 -1.7(4) . . . .
C5 C6 C7 C8 176.4(3) . . . .
C6 C7 C8 C9 0.6(4) . . . .
C6 N2 C9 C10 178.1(3) . . . 3_665
Mg1 N2 C9 C10 3.3(5) . . . 3_665
C6 N2 C9 C8 -1.8(4) . . . .
Mg1 N2 C9 C8 -176.7(2) . . . .
C7 C8 C9 N2 0.8(4) . . . .
C7 C8 C9 C10 -179.2(4) . . . 3_665
N1 C1 C10 C9 1.8(6) . . . 3_665
C2 C1 C10 C9 176.7(3) . . . 3_665
N1 C1 C10 C31 -172.2(3) . . . .
C2 C1 C10 C31 2.7(5) . . . .
C6 C5 C11 C12 -118.6(4) . . . .
C4 C5 C11 C12 60.6(5) . . . .
C6 C5 C11 C16 60.6(5) . . . .
C4 C5 C11 C16 -120.2(4) . . . .
C16 C11 C12 C13 -1.2(6) . . . .
C5 C11 C12 C13 178.1(4) . . . .
C11 C12 C13 C14 0.9(6) . . . .
C12 C13 C14 C15 0.0(7) . . . .
C12 C13 C14 O17 177.0(4) . . . .
C13 C14 C15 C16 -0.5(7) . . . .
O17 C14 C15 C16 -177.4(4) . . . .
C12 C11 C16 C15 0.7(6) . . . .
C5 C11 C16 C15 -178.6(4) . . . .
C14 C15 C16 C11 0.1(7) . . . .
C15 C14 O17 C18 -98.4(5) . . . .
C13 C14 O17 C18 84.5(5) . . . .
C14 O17 C18 O19 10.2(7) . . . .
C14 O17 C18 C20 -167.6(4) . . . .
O19 C18 C20 C21 173.5(6) . . . .
O17 C18 C20 C21 -8.8(8) . . . .
O19 C18 C20 C25 -8.6(8) . . . .
O17 C18 C20 C25 169.1(5) . . . .
C25 C20 C21 C22 -1.3(10) . . . .
C18 C20 C21 C22 176.5(6) . . . .
C20 C21 C22 C23 -0.3(12) . . . .
C21 C22 C23 C24 0.3(16) . . . .
C22 C23 C24 C25 1.2(16) . . . .
C21 C20 C25 C24 2.7(9) . . . .
C18 C20 C25 C24 -175.1(6) . . . .
C23 C24 C25 C20 -2.6(12) . . . .
C9 C10 C31 C36 -59.7(5) 3_665 . . .
C1 C10 C31 C36 114.9(4) . . . .
C9 C10 C31 C32 122.5(4) 3_665 . . .
C1 C10 C31 C32 -62.9(5) . . . .
C36 C31 C32 C33 -1.1(6) . . . .
C10 C31 C32 C33 176.8(4) . . . .
C31 C32 C33 C34 0.5(7) . . . .
C32 C33 C34 C35 0.9(7) . . . .
C32 C33 C34 O37 -175.5(4) . . . .
C33 C34 C35 C36 -1.7(7) . . . .
O37 C34 C35 C36 174.8(4) . . . .
C32 C31 C36 C35 0.2(6) . . . .
C10 C31 C36 C35 -177.6(4) . . . .
C34 C35 C36 C31 1.1(7) . . . .
C33 C34 O37 C38 -78.1(6) . . . .
C35 C34 O37 C38 105.3(5) . . . .
C34 O37 C38 O39 -10.0(7) . . . .
C34 O37 C38 C40 168.5(4) . . . .
O39 C38 C40 C41 -0.6(7) . . . .
O37 C38 C40 C41 -179.0(4) . . . .
O39 C38 C40 C45 176.5(5) . . . .
O37 C38 C40 C45 -1.9(6) . . . .
C45 C40 C41 C42 -1.4(7) . . . .
C38 C40 C41 C42 175.8(4) . . . .
C40 C41 C42 C43 0.7(7) . . . .
C41 C42 C43 C44 0.8(7) . . . .
C42 C43 C44 C45 -1.6(7) . . . .
C43 C44 C45 C40 0.8(7) . . . .
C41 C40 C45 C44 0.6(7) . . . .
C38 C40 C45 C44 -176.4(4) . . . .
N2 Mg1 N51 C52 151.1(3) . . . .
N2 Mg1 N51 C52 -28.9(3) 3_665 . . .
N1 Mg1 N51 C52 61.0(3) . . . .
N1 Mg1 N51 C52 -119.0(3) 3_665 . . .
N51 Mg1 N51 C52 -126(100) 3_665 . . .
N2 Mg1 N51 C54 32.7(3) . . . .
N2 Mg1 N51 C54 -147.3(3) 3_665 . . .
N1 Mg1 N51 C54 -57.5(3) . . . .
N1 Mg1 N51 C54 122.5(3) 3_665 . . .
N51 Mg1 N51 C54 115(100) 3_665 . . .
N2 Mg1 N51 C53 -86.8(3) . . . .
N2 Mg1 N51 C53 93.2(3) 3_665 . . .
N1 Mg1 N51 C53 -176.9(3) . . . .
N1 Mg1 N51 C53 3.1(3) 3_665 . . .
N51 Mg1 N51 C53 -4(100) 3_665 . . .
C54 N51 C52 N55 -58.2(5) . . . .
C53 N51 C52 N55 55.5(5) . . . .
Mg1 N51 C52 N55 -179.2(3) . . . .
N51 C52 N55 C60 59.3(5) . . . .
N51 C52 N55 C56 -56.0(5) . . . .
C60 N55 C56 N57 -55.5(5) . . . .
C52 N55 C56 N57 59.6(5) . . . .
N55 C56 N57 C58 55.9(5) . . . .
N55 C56 N57 C53 -60.5(5) . . . .
C56 N57 C53 N51 59.2(5) . . . .
C58 N57 C53 N51 -57.5(5) . . . .
C52 N51 C53 N57 -57.5(5) . . . .
C54 N51 C53 N57 56.6(5) . . . .
Mg1 N51 C53 N57 178.7(3) . . . .
C52 N51 C54 N59 57.4(5) . . . .
C53 N51 C54 N59 -57.6(5) . . . .
Mg1 N51 C54 N59 178.5(3) . . . .
N51 C54 N59 C58 58.7(5) . . . .
N51 C54 N59 C60 -57.6(5) . . . .
C58 N59 C60 N55 -58.2(5) . . . .
C54 N59 C60 N55 58.0(5) . . . .
C56 N55 C60 N59 56.6(5) . . . .
C52 N55 C60 N59 -58.6(5) . . . .
C60 N59 C58 N57 58.3(5) . . . .
C54 N59 C58 N57 -58.6(5) . . . .
C56 N57 C58 N59 -57.3(5) . . . .
C53 N57 C58 N59 58.0(5) . . . .

_cod_database_fobs_code 1561254
